data_7063470
loop_
_publ_author_name
'Uvarova, Marina A.'
'Shmelev, Maxim A.'
'Bekker, Olga B.'
'Lutsenko, Irina A.'
'Nefedov, Sergey E.'
'Eremenko, Igor L.'

_publ_section_title
;
 Targeted design of heterotrimetallic 1-D coordination polymers based on
 functionalized metallocenes featuring antibacterial activity
;
_journal_issue 40
_journal_name_full 'New Journal of Chemistry'
_journal_page_first 17391
_journal_page_last 17395
_journal_paper_doi 10.1039/D4NJ03598D
_journal_volume 48
_journal_year 2024
_chemical_formula_moiety 'C38 H64 Cu2 Fe O14 P2'
_chemical_formula_sum 'C38 H64 Cu2 Fe O14 P2'
_chemical_formula_weight 989.76
_space_group_crystal_system triclinic
_space_group_IT_number 2
_space_group_name_Hall '-P 1'
_space_group_name_H-M_alt 'P -1'
_atom_sites_solution_hydrogens geom
_audit_creation_date 2024-09-16
_audit_creation_method
;
Olex2 1.5
(compiled 2024.02.16 svn.r378c4104 for OlexSys, GUI svn.r6928)
;
_audit_update_record
;
2024-09-16 deposited with the CCDC.	2024-09-24 downloaded from the CCDC.
;
_cell_angle_alpha 117.157(2)
_cell_angle_beta 97.065(3)
_cell_angle_gamma 102.710(4)
_cell_formula_units_Z 1
_cell_length_a 10.130(4)
_cell_length_b 11.153(2)
_cell_length_c 12.193(2)
_cell_measurement_reflns_used 605
_cell_measurement_temperature 296(2)
_cell_measurement_theta_max 0.897
_cell_measurement_theta_min 0.812
_cell_volume 1155.4(5)
_computing_data_collection 'APEX 3 Bruker AXS Inc.'
_computing_molecular_graphics 'Olex2 1.5 (Dolomanov et al., 2009)'
_computing_publication_material 'Olex2 1.5 (Dolomanov et al., 2009)'
_computing_structure_refinement 'XL  (Sheldrick, 2008)'
_computing_structure_solution 'SHELXT 2018 (Sheldrick, 2015)'
_diffrn_ambient_temperature 296.15
_diffrn_measured_fraction_theta_full 0.998
_diffrn_measured_fraction_theta_max 0.989
_diffrn_measurement_device_type 'Bruker APEX-II CCD'
_diffrn_radiation_type MoK\a
_diffrn_radiation_wavelength 0.71073
_diffrn_reflns_av_R_equivalents 0.0185
_diffrn_reflns_av_unetI/netI 0.0284
_diffrn_reflns_Laue_measured_fraction_full 0.998
_diffrn_reflns_Laue_measured_fraction_max 0.989
_diffrn_reflns_limit_h_max 14
_diffrn_reflns_limit_h_min -14
_diffrn_reflns_limit_k_max 15
_diffrn_reflns_limit_k_min -15
_diffrn_reflns_limit_l_max 17
_diffrn_reflns_limit_l_min -16
_diffrn_reflns_number 13613
_diffrn_reflns_point_group_measured_fraction_full 0.998
_diffrn_reflns_point_group_measured_fraction_max 0.989
_diffrn_reflns_theta_full 25.242
_diffrn_reflns_theta_max 30.000
_diffrn_reflns_theta_min 1.943
_exptl_absorpt_coefficient_mu 1.350
_exptl_absorpt_correction_T_max 0.898
_exptl_absorpt_correction_T_min 0.878
_exptl_crystal_colour blue
_exptl_crystal_colour_primary blue
_exptl_crystal_density_diffrn 1.422
_exptl_crystal_description block
_exptl_crystal_F_000 518
_exptl_crystal_size_max 0.15
_exptl_crystal_size_mid 0.08
_exptl_crystal_size_min 0.08
_refine_diff_density_max 0.547
_refine_diff_density_min -0.368
_refine_diff_density_rms 0.063
_refine_ls_extinction_method none
_refine_ls_goodness_of_fit_ref 1.041
_refine_ls_hydrogen_treatment constr
_refine_ls_matrix_type full
_refine_ls_number_parameters 303
_refine_ls_number_reflns 6675
_refine_ls_number_restraints 0
_refine_ls_restrained_S_all 1.041
_refine_ls_R_factor_all 0.0379
_refine_ls_R_factor_gt 0.0295
_refine_ls_shift/su_max 0.001
_refine_ls_shift/su_mean 0.000
_refine_ls_structure_factor_coef Fsqd
_refine_ls_weighting_details 'w=1/[\s^2^(Fo^2^)+(0.0422P)^2^+0.2316P] where P=(Fo^2^+2Fc^2^)/3'
_refine_ls_weighting_scheme calc
_refine_ls_wR_factor_gt 0.0755
_refine_ls_wR_factor_ref 0.0796
_reflns_Friedel_coverage 0.000
_reflns_number_gt 5616
_reflns_number_total 6675
_reflns_threshold_expression 'I > 2\s(I)'
_cod_data_source_file d4nj03598d2.cif
_cod_data_source_block 1
_cod_depositor_comments 'Adding full bibliography for 7063470--7063473.cif.'
_cod_original_cell_volume 1155.4(6)
_cod_database_code 7063470
_shelx_shelxl_version_number 2014/7
_shelx_space_group_comment
;
The symmetry employed for this shelxl refinement is uniquely defined
by the following loop, which should always be used as a source of
symmetry information in preference to the above space-group names.
They are only intended as comments.
;
_shelx_estimated_absorpt_t_max 0.900
_shelx_estimated_absorpt_t_min 0.823
_olex2_refinement_description
;
1. Fixed Uiso
 At 1.2 times of:
  All C(H) groups, All C(H,H) groups
 At 1.5 times of:
  All C(H,H,H) groups
2. Others
 Sof(C8B)=Sof(H8BA)=Sof(H8BB)=Sof(H8BC)=Sof(C9B)=Sof(H9BA)=Sof(H9BB)=Sof(H9BC)=
 Sof(C10B)=Sof(H10A)=Sof(H10B)=Sof(H10C)=1-FVAR(1)
 Sof(C9A)=Sof(H9AA)=Sof(H9AB)=Sof(H9AC)=Sof(C10A)=Sof(H10D)=Sof(H10E)=
 Sof(H10F)=Sof(C8A)=Sof(H8AA)=Sof(H8AB)=Sof(H8AC)=FVAR(1)
 Sof(C13B)=Sof(H13A)=Sof(H13B)=Sof(C14B)=Sof(H14A)=Sof(H14B)=Sof(H14C)=1-FVAR(2)
 Sof(C13A)=Sof(H13C)=Sof(H13D)=Sof(C14A)=Sof(H14D)=Sof(H14E)=Sof(H14F)=FVAR(2)
3.a Ternary CH refined with riding coordinates:
 C17(H17), C16(H16), C19(H19), C18(H18)
3.b Secondary CH2 refined with riding coordinates:
 C11(H11A,H11B), C13B(H13A,H13B), C13A(H13C,H13D)
3.c Idealised Me refined as rotating group:
 C3(H3A,H3B,H3C), C4(H4A,H4B,H4C), C5(H5A,H5B,H5C), C8B(H8BA,H8BB,H8BC),
 C9B(H9BA,H9BB,H9BC), C10B(H10A,H10B,H10C), C12(H12A,H12B,H12C), C14B(H14A,H14B,
 H14C), C9A(H9AA,H9AB,H9AC), C10A(H10D,H10E,H10F), C8A(H8AA,H8AB,H8AC),
 C14A(H14D,H14E,H14F)
;
_smtbx_masks_void_probe_radius 1.0
_smtbx_masks_void_truncation_radius 1.0
_olex2_submission_special_instructions 'No special instructions were received'

loop_
_space_group_symop_operation_xyz
'x, y, z'
'-x, -y, -z'

loop_
_atom_site_label
_atom_site_type_symbol
_atom_site_fract_x
_atom_site_fract_y
_atom_site_fract_z
_atom_site_U_iso_or_equiv
_atom_site_adp_type
_atom_site_occupancy
_atom_site_site_symmetry_order
_atom_site_calc_flag
_atom_site_refinement_flags_posn
_atom_site_refinement_flags_adp
_atom_site_refinement_flags_occupancy
_atom_site_disorder_assembly
_atom_site_disorder_group
Cu1 Cu 0.91565(2) 0.44339(2) 0.38722(2) 0.01934(6) Uani 1 1 d . . . . .
Fe1 Fe 0.5000 0.0000 0.0000 0.02150(7) Uani 1 2 d S . P . .
P1 P 0.71771(4) 0.31208(4) 0.07448(4) 0.02285(9) Uani 1 1 d . . . . .
O1 O 0.98998(14) 0.28382(13) 0.34643(11) 0.0334(3) Uani 1 1 d . . . . .
O2 O 0.86688(14) 0.61997(13) 0.46129(11) 0.0353(3) Uani 1 1 d . . . . .
O3 O 1.07370(13) 0.53816(14) 0.34654(11) 0.0348(3) Uani 1 1 d . . . . .
O4 O 0.78416(12) 0.36482(14) 0.46027(11) 0.0363(3) Uani 1 1 d . . . . .
O5 O 0.76997(12) 0.34888(12) 0.20706(10) 0.0284(2) Uani 1 1 d . . . . .
O6 O 0.80477(12) 0.24281(13) -0.02078(11) 0.0324(3) Uani 1 1 d . . . . .
O7 O 0.71389(14) 0.44594(12) 0.06189(11) 0.0333(3) Uani 1 1 d . . . . .
C1 C 1.07842(16) 0.28157(16) 0.42635(14) 0.0231(3) Uani 1 1 d . . . . .
C2 C 1.12311(18) 0.14800(18) 0.38114(16) 0.0289(3) Uani 1 1 d . . . . .
C3 C 1.2224(3) 0.1524(3) 0.2984(2) 0.0563(6) Uani 1 1 d . . . . .
H3A H 1.1757 0.1560 0.2271 0.084 Uiso 1 1 calc R U . . .
H3B H 1.2513 0.0689 0.2680 0.084 Uiso 1 1 calc R U . . .
H3C H 1.3032 0.2351 0.3477 0.084 Uiso 1 1 calc R U . . .
C4 C 1.1961(3) 0.1417(2) 0.4944(2) 0.0480(5) Uani 1 1 d . . . . .
H4A H 1.1337 0.1417 0.5475 0.072 Uiso 1 1 calc R U . . .
H4B H 1.2784 0.2228 0.5428 0.072 Uiso 1 1 calc R U . . .
H4C H 1.2223 0.0566 0.4642 0.072 Uiso 1 1 calc R U . . .
C5 C 0.9923(2) 0.0180(2) 0.3039(2) 0.0512(6) Uani 1 1 d . . . . .
H5A H 0.9283 0.0195 0.3560 0.077 Uiso 1 1 calc R U . . .
H5B H 1.0186 -0.0668 0.2765 0.077 Uiso 1 1 calc R U . . .
H5C H 0.9479 0.0198 0.2306 0.077 Uiso 1 1 calc R U . . .
C6 C 1.18852(17) 0.61380(17) 0.42829(15) 0.0259(3) Uani 1 1 d . . . . .
C7 C 1.3067(2) 0.6823(2) 0.38829(19) 0.0444(5) Uani 1 1 d . . . . .
C8B C 1.329(2) 0.599(2) 0.274(2) 0.075(6) Uiso 0.160(6) 1 d . . P A 2
H8BA H 1.2416 0.5497 0.2098 0.113 Uiso 0.160(6) 1 calc R U P A 2
H8BB H 1.3704 0.5321 0.2796 0.113 Uiso 0.160(6) 1 calc R U P A 2
H8BC H 1.3913 0.6577 0.2512 0.113 Uiso 0.160(6) 1 calc R U P A 2
C9B C 1.1913(19) 0.7639(18) 0.3206(16) 0.053(4) Uiso 0.160(6) 1 d . . P A 2
H9BA H 1.2498 0.8314 0.3046 0.079 Uiso 0.160(6) 1 calc R U P A 2
H9BB H 1.1421 0.8106 0.3813 0.079 Uiso 0.160(6) 1 calc R U P A 2
H9BC H 1.1250 0.6899 0.2423 0.079 Uiso 0.160(6) 1 calc R U P A 2
C10B C 1.402(5) 0.815(5) 0.484(5) 0.057(13) Uiso 0.160(6) 1 d . . P A 2
H10A H 1.4754 0.8438 0.4495 0.086 Uiso 0.160(6) 1 calc R U P A 2
H10B H 1.4422 0.8063 0.5545 0.086 Uiso 0.160(6) 1 calc R U P A 2
H10C H 1.3541 0.8843 0.5121 0.086 Uiso 0.160(6) 1 calc R U P A 2
C11 C 0.95532(19) 0.3133(2) 0.0117(2) 0.0416(4) Uani 1 1 d . . . . .
H11A H 0.9792 0.4102 0.0809 0.050 Uiso 1 1 calc R U . . .
H11B H 0.9809 0.3158 -0.0615 0.050 Uiso 1 1 calc R U . . .
C12 C 1.0340(2) 0.2349(3) 0.0509(2) 0.0506(5) Uani 1 1 d . . . . .
H12A H 1.1327 0.2778 0.0671 0.076 Uiso 1 1 calc R U . . .
H12B H 1.0065 0.1378 -0.0162 0.076 Uiso 1 1 calc R U . . .
H12C H 1.0135 0.2385 0.1269 0.076 Uiso 1 1 calc R U . . .
C13B C 0.6706(9) 0.5528(6) 0.1555(6) 0.0375(14) Uani 0.542(14) 1 d . . P B 2
H13A H 0.7250 0.5815 0.2395 0.045 Uiso 0.542(14) 1 calc R U P B 2
H13B H 0.5730 0.5133 0.1499 0.045 Uiso 0.542(14) 1 calc R U P B 2
C14B C 0.6870(19) 0.6755(14) 0.1407(17) 0.058(4) Uani 0.542(14) 1 d . . P B 2
H14A H 0.6418 0.6465 0.0547 0.087 Uiso 0.542(14) 1 calc R U P B 2
H14B H 0.7849 0.7234 0.1590 0.087 Uiso 0.542(14) 1 calc R U P B 2
H14C H 0.6454 0.7385 0.1986 0.087 Uiso 0.542(14) 1 calc R U P B 2
C17 C 0.32491(18) 0.05872(19) -0.02303(18) 0.0336(4) Uani 1 1 d . . . . .
H17 H 0.2367 0.0259 -0.0048 0.040 Uiso 1 1 calc R U . . .
C15 C 0.54925(16) 0.18677(16) 0.00093(14) 0.0229(3) Uani 1 1 d . . . . .
C16 C 0.44128(17) 0.17864(17) 0.06568(16) 0.0280(3) Uani 1 1 d . . . . .
H16 H 0.4468 0.2440 0.1549 0.034 Uiso 1 1 calc R U . . .
C19 C 0.49634(17) 0.07110(17) -0.12795(14) 0.0268(3) Uani 1 1 d . . . . .
H19 H 0.5470 0.0492 -0.1946 0.032 Uiso 1 1 calc R U . . .
C18 C 0.35880(18) -0.00707(18) -0.14145(17) 0.0331(4) Uani 1 1 d . . . . .
H18 H 0.2983 -0.0932 -0.2189 0.040 Uiso 1 1 calc R U . . .
C9A C 1.2547(4) 0.7008(4) 0.2796(3) 0.0781(16) Uani 0.840(6) 1 d . . P A 1
H9AA H 1.3322 0.7503 0.2624 0.117 Uiso 0.840(6) 1 calc R U P A 1
H9AB H 1.1904 0.7545 0.3006 0.117 Uiso 0.840(6) 1 calc R U P A 1
H9AC H 1.2078 0.6094 0.2054 0.117 Uiso 0.840(6) 1 calc R U P A 1
C10A C 1.4003(7) 0.8234(8) 0.5036(9) 0.0436(13) Uani 0.840(6) 1 d . . P A 1
H10D H 1.4421 0.8062 0.5679 0.065 Uiso 0.840(6) 1 calc R U P A 1
H10E H 1.3448 0.8847 0.5376 0.065 Uiso 0.840(6) 1 calc R U P A 1
H10F H 1.4725 0.8678 0.4776 0.065 Uiso 0.840(6) 1 calc R U P A 1
C8A C 1.3967(3) 0.5776(3) 0.3505(4) 0.0720(13) Uani 0.840(6) 1 d . . P A 1
H8AA H 1.3387 0.4854 0.2831 0.108 Uiso 0.840(6) 1 calc R U P A 1
H8AB H 1.4335 0.5711 0.4233 0.108 Uiso 0.840(6) 1 calc R U P A 1
H8AC H 1.4726 0.6126 0.3220 0.108 Uiso 0.840(6) 1 calc R U P A 1
C13A C 0.7411(11) 0.5860(6) 0.1723(5) 0.0408(17) Uani 0.458(14) 1 d . . P B 1
H13C H 0.8412 0.6336 0.2073 0.049 Uiso 0.458(14) 1 calc R U P B 1
H13D H 0.7019 0.5775 0.2381 0.049 Uiso 0.458(14) 1 calc R U P B 1
C14A C 0.674(2) 0.6690(13) 0.1279(19) 0.050(4) Uani 0.458(14) 1 d . . P B 1
H14D H 0.7137 0.6771 0.0632 0.075 Uiso 0.458(14) 1 calc R U P B 1
H14E H 0.6896 0.7620 0.1987 0.075 Uiso 0.458(14) 1 calc R U P B 1
H14F H 0.5748 0.6209 0.0935 0.075 Uiso 0.458(14) 1 calc R U P B 1

loop_
_atom_site_aniso_label
_atom_site_aniso_U_11
_atom_site_aniso_U_22
_atom_site_aniso_U_33
_atom_site_aniso_U_23
_atom_site_aniso_U_13
_atom_site_aniso_U_12
Cu1 0.02058(9) 0.01960(9) 0.01480(9) 0.00770(7) 0.00168(6) 0.00438(7)
Fe1 0.02108(14) 0.02099(15) 0.02033(14) 0.00964(12) -0.00061(11) 0.00757(11)
P1 0.02667(19) 0.02072(18) 0.01666(17) 0.00768(15) 0.00001(14) 0.00608(15)
O1 0.0439(7) 0.0290(6) 0.0214(5) 0.0072(5) -0.0006(5) 0.0179(5)
O2 0.0423(7) 0.0277(6) 0.0237(6) 0.0038(5) -0.0050(5) 0.0164(5)
O3 0.0284(6) 0.0448(7) 0.0251(6) 0.0203(6) 0.0016(5) -0.0031(5)
O4 0.0270(6) 0.0492(8) 0.0248(6) 0.0200(6) 0.0023(5) -0.0033(5)
O5 0.0314(6) 0.0266(6) 0.0194(5) 0.0097(5) -0.0037(4) 0.0046(5)
O6 0.0288(6) 0.0350(7) 0.0268(6) 0.0106(5) 0.0061(5) 0.0099(5)
O7 0.0493(7) 0.0248(6) 0.0239(6) 0.0123(5) 0.0047(5) 0.0105(5)
C1 0.0229(7) 0.0242(7) 0.0224(7) 0.0117(6) 0.0069(6) 0.0069(6)
C2 0.0325(8) 0.0272(8) 0.0250(8) 0.0098(7) 0.0043(6) 0.0145(7)
C3 0.0626(14) 0.0754(16) 0.0581(14) 0.0381(13) 0.0373(12) 0.0481(13)
C4 0.0648(14) 0.0412(11) 0.0386(11) 0.0175(9) 0.0016(10) 0.0296(10)
C5 0.0519(12) 0.0256(9) 0.0566(13) 0.0094(9) -0.0056(10) 0.0126(9)
C6 0.0261(7) 0.0245(7) 0.0262(8) 0.0127(6) 0.0081(6) 0.0056(6)
C7 0.0417(11) 0.0431(11) 0.0320(9) 0.0149(8) 0.0120(8) -0.0092(9)
C11 0.0310(9) 0.0501(12) 0.0420(11) 0.0220(9) 0.0106(8) 0.0115(8)
C12 0.0435(11) 0.0732(15) 0.0357(10) 0.0219(11) 0.0111(9) 0.0307(11)
C13B 0.053(3) 0.028(2) 0.035(2) 0.0154(19) 0.015(2) 0.018(2)
C14B 0.079(7) 0.047(5) 0.041(4) 0.022(4) 0.000(5) 0.013(4)
C17 0.0242(8) 0.0365(9) 0.0474(10) 0.0260(8) 0.0050(7) 0.0135(7)
C15 0.0260(7) 0.0219(7) 0.0196(7) 0.0099(6) 0.0004(5) 0.0094(6)
C16 0.0311(8) 0.0269(8) 0.0297(8) 0.0140(7) 0.0078(6) 0.0163(7)
C19 0.0327(8) 0.0256(8) 0.0183(7) 0.0100(6) -0.0023(6) 0.0090(6)
C18 0.0304(8) 0.0278(8) 0.0345(9) 0.0163(7) -0.0096(7) 0.0056(7)
C9A 0.071(2) 0.097(3) 0.0548(19) 0.058(2) -0.0046(16) -0.029(2)
C10A 0.038(2) 0.037(2) 0.043(3) 0.0206(17) 0.0063(16) -0.0093(12)
C8A 0.0469(17) 0.0542(18) 0.082(2) 0.0068(16) 0.0427(17) 0.0032(13)
C13A 0.048(4) 0.022(2) 0.037(2) 0.0078(18) -0.007(2) 0.009(2)
C14A 0.067(6) 0.021(4) 0.060(8) 0.020(4) -0.007(5) 0.021(4)

loop_
_atom_type_symbol
_atom_type_description
_atom_type_scat_dispersion_real
_atom_type_scat_dispersion_imag
_atom_type_scat_source
C C 0.0033 0.0016 'International Tables Vol C Tables 4.2.6.8 and 6.1.1.4'
H H 0.0000 0.0000 'International Tables Vol C Tables 4.2.6.8 and 6.1.1.4'
Cu Cu 0.3201 1.2651 'International Tables Vol C Tables 4.2.6.8 and 6.1.1.4'
Fe Fe 0.3463 0.8444 'International Tables Vol C Tables 4.2.6.8 and 6.1.1.4'
O O 0.0106 0.0060 'International Tables Vol C Tables 4.2.6.8 and 6.1.1.4'
P P 0.1023 0.0942 'International Tables Vol C Tables 4.2.6.8 and 6.1.1.4'

loop_
_geom_angle_atom_site_label_1
_geom_angle_atom_site_label_2
_geom_angle_atom_site_label_3
_geom_angle
_geom_angle_site_symmetry_1
_geom_angle_site_symmetry_3
_geom_angle_publ_flag
O1 Cu1 Cu1 84.38(4) . 2_766 ?
O1 Cu1 O3 89.94(6) . . ?
O1 Cu1 O5 96.28(5) . . ?
O2 Cu1 Cu1 84.30(4) . 2_766 ?
O2 Cu1 O1 168.68(5) . . ?
O2 Cu1 O3 89.02(6) . . ?
O2 Cu1 O5 95.04(5) . . ?
O3 Cu1 Cu1 85.68(4) . 2_766 ?
O3 Cu1 O5 97.01(5) . . ?
O4 Cu1 Cu1 83.06(4) . 2_766 ?
O4 Cu1 O1 88.54(6) . . ?
O4 Cu1 O2 90.28(6) . . ?
O4 Cu1 O3 168.73(5) . . ?
O4 Cu1 O5 94.26(5) . . ?
O5 Cu1 Cu1 177.23(3) . 2_766 ?
C17 Fe1 C17 180.0 . 2_655 ?
C17 Fe1 C18 139.70(8) . 2_655 ?
C17 Fe1 C18 40.30(8) 2_655 2_655 ?
C17 Fe1 C18 139.70(8) 2_655 . ?
C17 Fe1 C18 40.30(8) . . ?
C15 Fe1 C17 68.85(7) . . ?
C15 Fe1 C17 111.15(7) 2_655 . ?
C15 Fe1 C17 68.85(7) 2_655 2_655 ?
C15 Fe1 C17 111.15(7) . 2_655 ?
C15 Fe1 C15 180.0 2_655 . ?
C15 Fe1 C16 138.61(7) 2_655 . ?
C15 Fe1 C16 138.61(7) . 2_655 ?
C15 Fe1 C16 41.39(7) . . ?
C15 Fe1 C16 41.39(7) 2_655 2_655 ?
C15 Fe1 C19 41.24(6) 2_655 2_655 ?
C15 Fe1 C19 138.76(6) . 2_655 ?
C15 Fe1 C19 138.76(6) 2_655 . ?
C15 Fe1 C19 41.24(6) . . ?
C15 Fe1 C18 111.27(6) 2_655 . ?
C15 Fe1 C18 68.73(6) 2_655 2_655 ?
C15 Fe1 C18 111.27(6) . 2_655 ?
C15 Fe1 C18 68.73(6) . . ?
C16 Fe1 C17 40.69(7) . . ?
C16 Fe1 C17 139.31(7) 2_655 . ?
C16 Fe1 C17 139.31(7) . 2_655 ?
C16 Fe1 C17 40.69(7) 2_655 2_655 ?
C16 Fe1 C16 180.0 . 2_655 ?
C16 Fe1 C19 110.95(7) 2_655 . ?
C16 Fe1 C19 69.05(7) 2_655 2_655 ?
C16 Fe1 C19 110.95(7) . 2_655 ?
C16 Fe1 C19 69.05(7) . . ?
C16 Fe1 C18 68.45(7) . . ?
C16 Fe1 C18 111.54(7) . 2_655 ?
C16 Fe1 C18 111.55(7) 2_655 . ?
C16 Fe1 C18 68.46(7) 2_655 2_655 ?
C19 Fe1 C17 111.86(7) 2_655 . ?
C19 Fe1 C17 68.14(7) 2_655 2_655 ?
C19 Fe1 C17 111.86(7) . 2_655 ?
C19 Fe1 C17 68.14(7) . . ?
C19 Fe1 C19 180.0 . 2_655 ?
C19 Fe1 C18 139.66(7) 2_655 . ?
C19 Fe1 C18 40.34(7) . . ?
C19 Fe1 C18 40.34(7) 2_655 2_655 ?
C19 Fe1 C18 139.66(7) . 2_655 ?
C18 Fe1 C18 180.0 2_655 . ?
O5 P1 O6 116.62(7) . . ?
O5 P1 O7 112.41(7) . . ?
O5 P1 C15 113.10(7) . . ?
O6 P1 O7 103.02(7) . . ?
O6 P1 C15 102.69(7) . . ?
O7 P1 C15 107.99(7) . . ?
C1 O1 Cu1 123.00(10) . . ?
C1 O2 Cu1 123.20(11) 2_766 . ?
C6 O3 Cu1 121.22(11) . . ?
C6 O4 Cu1 124.79(11) 2_766 . ?
P1 O5 Cu1 157.66(8) . . ?
C11 O6 P1 119.12(12) . . ?
C13B O7 P1 118.70(19) . . ?
C13A O7 P1 122.6(2) . . ?
O1 C1 C2 116.83(14) . . ?
O2 C1 O1 125.09(15) 2_766 . ?
O2 C1 C2 118.07(14) 2_766 . ?
C1 C2 C5 108.60(14) . . ?
C3 C2 C1 107.91(15) . . ?
C3 C2 C4 109.90(17) . . ?
C3 C2 C5 110.45(18) . . ?
C4 C2 C1 110.69(14) . . ?
C4 C2 C5 109.27(17) . . ?
C2 C3 H3A 109.5 . . ?
C2 C3 H3B 109.5 . . ?
C2 C3 H3C 109.5 . . ?
H3A C3 H3B 109.5 . . ?
H3A C3 H3C 109.5 . . ?
H3B C3 H3C 109.5 . . ?
C2 C4 H4A 109.5 . . ?
C2 C4 H4B 109.5 . . ?
C2 C4 H4C 109.5 . . ?
H4A C4 H4B 109.5 . . ?
H4A C4 H4C 109.5 . . ?
H4B C4 H4C 109.5 . . ?
C2 C5 H5A 109.5 . . ?
C2 C5 H5B 109.5 . . ?
C2 C5 H5C 109.5 . . ?
H5A C5 H5B 109.5 . . ?
H5A C5 H5C 109.5 . . ?
H5B C5 H5C 109.5 . . ?
O3 C6 C7 117.88(15) . . ?
O4 C6 O3 125.25(15) 2_766 . ?
O4 C6 C7 116.84(15) 2_766 . ?
C6 C7 C9B 93.8(6) . . ?
C6 C7 C10A 109.6(3) . . ?
C6 C7 C8A 104.46(19) . . ?
C8B C7 C6 117.3(9) . . ?
C8B C7 C9B 94.0(11) . . ?
C8B C7 C10B 124(2) . . ?
C10B C7 C6 117(2) . . ?
C10B C7 C9B 95(2) . . ?
C9A C7 C6 112.8(2) . . ?
C9A C7 C10A 111.5(4) . . ?
C9A C7 C8A 110.8(3) . . ?
C10A C7 C8A 107.3(4) . . ?
C7 C8B H8BA 109.5 . . ?
C7 C8B H8BB 109.5 . . ?
C7 C8B H8BC 109.5 . . ?
H8BA C8B H8BB 109.5 . . ?
H8BA C8B H8BC 109.5 . . ?
H8BB C8B H8BC 109.5 . . ?
C7 C9B H9BA 109.5 . . ?
C7 C9B H9BB 109.5 . . ?
C7 C9B H9BC 109.5 . . ?
H9BA C9B H9BB 109.5 . . ?
H9BA C9B H9BC 109.5 . . ?
H9BB C9B H9BC 109.5 . . ?
C7 C10B H10A 109.5 . . ?
C7 C10B H10B 109.5 . . ?
C7 C10B H10C 109.5 . . ?
H10A C10B H10B 109.5 . . ?
H10A C10B H10C 109.5 . . ?
H10B C10B H10C 109.5 . . ?
O6 C11 H11A 109.8 . . ?
O6 C11 H11B 109.8 . . ?
O6 C11 C12 109.58(17) . . ?
H11A C11 H11B 108.2 . . ?
C12 C11 H11A 109.8 . . ?
C12 C11 H11B 109.8 . . ?
C11 C12 H12A 109.5 . . ?
C11 C12 H12B 109.5 . . ?
C11 C12 H12C 109.5 . . ?
H12A C12 H12B 109.5 . . ?
H12A C12 H12C 109.5 . . ?
H12B C12 H12C 109.5 . . ?
O7 C13B H13A 109.0 . . ?
O7 C13B H13B 109.0 . . ?
O7 C13B C14B 112.8(8) . . ?
H13A C13B H13B 107.8 . . ?
C14B C13B H13A 109.0 . . ?
C14B C13B H13B 109.0 . . ?
C13B C14B H14A 109.5 . . ?
C13B C14B H14B 109.5 . . ?
C13B C14B H14C 109.5 . . ?
H14A C14B H14B 109.5 . . ?
H14A C14B H14C 109.5 . . ?
H14B C14B H14C 109.5 . . ?
Fe1 C17 H17 125.7 . . ?
C16 C17 Fe1 69.07(9) . . ?
C16 C17 H17 125.7 . . ?
C18 C17 Fe1 70.19(9) . . ?
C18 C17 H17 125.7 . . ?
C18 C17 C16 108.59(15) . . ?
P1 C15 Fe1 122.55(8) . . ?
C16 C15 Fe1 69.66(9) . . ?
C16 C15 P1 124.34(12) . . ?
C19 C15 Fe1 70.16(9) . . ?
C19 C15 P1 128.08(13) . . ?
C19 C15 C16 107.46(14) . . ?
Fe1 C16 H16 126.2 . . ?
C17 C16 Fe1 70.24(10) . . ?
C17 C16 C15 107.60(15) . . ?
C17 C16 H16 126.2 . . ?
C15 C16 Fe1 68.95(9) . . ?
C15 C16 H16 126.2 . . ?
Fe1 C19 H19 126.0 . . ?
C15 C19 Fe1 68.60(9) . . ?
C15 C19 H19 126.0 . . ?
C18 C19 Fe1 70.33(10) . . ?
C18 C19 C15 108.04(15) . . ?
C18 C19 H19 126.0 . . ?
Fe1 C18 H18 125.8 . . ?
C17 C18 Fe1 69.51(9) . . ?
C17 C18 H18 125.8 . . ?
C19 C18 Fe1 69.33(9) . . ?
C19 C18 C17 108.30(15) . . ?
C19 C18 H18 125.8 . . ?
C7 C9A H9AA 109.5 . . ?
C7 C9A H9AB 109.5 . . ?
C7 C9A H9AC 109.5 . . ?
H9AA C9A H9AB 109.5 . . ?
H9AA C9A H9AC 109.5 . . ?
H9AB C9A H9AC 109.5 . . ?
C7 C10A H10D 109.5 . . ?
C7 C10A H10E 109.5 . . ?
C7 C10A H10F 109.5 . . ?
H10D C10A H10E 109.5 . . ?
H10D C10A H10F 109.5 . . ?
H10E C10A H10F 109.5 . . ?
C7 C8A H8AA 109.5 . . ?
C7 C8A H8AB 109.5 . . ?
C7 C8A H8AC 109.5 . . ?
H8AA C8A H8AB 109.5 . . ?
H8AA C8A H8AC 109.5 . . ?
H8AB C8A H8AC 109.5 . . ?
O7 C13A H13C 110.2 . . ?
O7 C13A H13D 110.2 . . ?
O7 C13A C14A 107.4(8) . . ?
H13C C13A H13D 108.5 . . ?
C14A C13A H13C 110.2 . . ?
C14A C13A H13D 110.2 . . ?
C13A C14A H14D 109.5 . . ?
C13A C14A H14E 109.5 . . ?
C13A C14A H14F 109.5 . . ?
H14D C14A H14E 109.5 . . ?
H14D C14A H14F 109.5 . . ?
H14E C14A H14F 109.5 . . ?

loop_
_geom_bond_atom_site_label_1
_geom_bond_atom_site_label_2
_geom_bond_distance
_geom_bond_site_symmetry_2
_geom_bond_publ_flag
Cu1 Cu1 2.6083(6) 2_766 ?
Cu1 O1 1.9634(12) . ?
Cu1 O2 1.9628(12) . ?
Cu1 O3 1.9636(13) . ?
Cu1 O4 1.9560(12) . ?
Cu1 O5 2.1257(11) . ?
Fe1 C17 2.0518(17) 2_655 ?
Fe1 C17 2.0518(17) . ?
Fe1 C15 2.0267(15) 2_655 ?
Fe1 C15 2.0268(15) . ?
Fe1 C16 2.0363(16) . ?
Fe1 C16 2.0364(16) 2_655 ?
Fe1 C19 2.0476(16) . ?
Fe1 C19 2.0476(16) 2_655 ?
Fe1 C18 2.0607(16) 2_655 ?
Fe1 C18 2.0607(16) . ?
P1 O5 1.4663(11) . ?
P1 O6 1.5673(13) . ?
P1 O7 1.5771(12) . ?
P1 C15 1.7606(17) . ?
O1 C1 1.2532(19) . ?
O2 C1 1.2498(19) 2_766 ?
O3 C6 1.2544(19) . ?
O4 C6 1.250(2) 2_766 ?
O6 C11 1.463(2) . ?
O7 C13B 1.423(4) . ?
O7 C13A 1.459(5) . ?
C1 O2 1.2498(19) 2_766 ?
C1 C2 1.529(2) . ?
C2 C3 1.519(3) . ?
C2 C4 1.522(2) . ?
C2 C5 1.532(3) . ?
C3 H3A 0.9600 . ?
C3 H3B 0.9600 . ?
C3 H3C 0.9600 . ?
C4 H4A 0.9600 . ?
C4 H4B 0.9600 . ?
C4 H4C 0.9600 . ?
C5 H5A 0.9600 . ?
C5 H5B 0.9600 . ?
C5 H5C 0.9600 . ?
C6 O4 1.250(2) 2_766 ?
C6 C7 1.528(2) . ?
C7 C8B 1.36(2) . ?
C7 C9B 1.948(16) . ?
C7 C10B 1.41(5) . ?
C7 C9A 1.484(4) . ?
C7 C10A 1.533(8) . ?
C7 C8A 1.577(4) . ?
C8B H8BA 0.9600 . ?
C8B H8BB 0.9600 . ?
C8B H8BC 0.9600 . ?
C9B H9BA 0.9600 . ?
C9B H9BB 0.9600 . ?
C9B H9BC 0.9600 . ?
C10B H10A 0.9600 . ?
C10B H10B 0.9600 . ?
C10B H10C 0.9600 . ?
C11 H11A 0.9700 . ?
C11 H11B 0.9700 . ?
C11 C12 1.491(3) . ?
C12 H12A 0.9600 . ?
C12 H12B 0.9600 . ?
C12 H12C 0.9600 . ?
C13B H13A 0.9700 . ?
C13B H13B 0.9700 . ?
C13B C14B 1.437(13) . ?
C14B H14A 0.9600 . ?
C14B H14B 0.9600 . ?
C14B H14C 0.9600 . ?
C17 H17 0.9800 . ?
C17 C16 1.421(2) . ?
C17 C18 1.417(3) . ?
C15 C16 1.436(2) . ?
C15 C19 1.435(2) . ?
C16 H16 0.9800 . ?
C19 H19 0.9800 . ?
C19 C18 1.417(2) . ?
C18 H18 0.9800 . ?
C9A H9AA 0.9600 . ?
C9A H9AB 0.9600 . ?
C9A H9AC 0.9600 . ?
C10A H10D 0.9600 . ?
C10A H10E 0.9600 . ?
C10A H10F 0.9600 . ?
C8A H8AA 0.9600 . ?
C8A H8AB 0.9600 . ?
C8A H8AC 0.9600 . ?
C13A H13C 0.9700 . ?
C13A H13D 0.9700 . ?
C13A C14A 1.504(14) . ?
C14A H14D 0.9600 . ?
C14A H14E 0.9600 . ?
C14A H14F 0.9600 . ?

loop_
_geom_torsion_atom_site_label_1
_geom_torsion_atom_site_label_2
_geom_torsion_atom_site_label_3
_geom_torsion_atom_site_label_4
_geom_torsion
_geom_torsion_site_symmetry_1
_geom_torsion_site_symmetry_2
_geom_torsion_site_symmetry_3
_geom_torsion_site_symmetry_4
_geom_torsion_publ_flag
Cu1 O1 C1 O2 -2.4(2) . . . 2_766 ?
Cu1 O1 C1 C2 178.33(11) . . . . ?
Cu1 O3 C6 O4 1.2(2) . . . 2_766 ?
Cu1 O3 C6 C7 179.26(13) . . . . ?
Fe1 C17 C16 C15 59.04(10) . . . . ?
Fe1 C17 C18 C19 -58.64(11) . . . . ?
Fe1 C15 C16 C17 -59.85(11) . . . . ?
Fe1 C15 C19 C18 59.48(11) . . . . ?
Fe1 C19 C18 C17 58.75(11) . . . . ?
P1 O6 C11 C12 105.53(17) . . . . ?
P1 O7 C13B C14B 173.4(9) . . . . ?
P1 O7 C13A C14A -157.4(8) . . . . ?
P1 C15 C16 Fe1 -116.21(11) . . . . ?
P1 C15 C16 C17 -176.07(11) . . . . ?
P1 C15 C19 Fe1 116.36(12) . . . . ?
P1 C15 C19 C18 175.84(11) . . . . ?
O1 C1 C2 C3 75.9(2) . . . . ?
O1 C1 C2 C4 -163.83(16) . . . . ?
O1 C1 C2 C5 -43.9(2) . . . . ?
O2 C1 C2 C3 -103.47(19) 2_766 . . . ?
O2 C1 C2 C4 16.8(2) 2_766 . . . ?
O2 C1 C2 C5 136.78(18) 2_766 . . . ?
O3 C6 C7 C8B -45.0(11) . . . . ?
O3 C6 C7 C9B 51.5(5) . . . . ?
O3 C6 C7 C10B 149(3) . . . . ?
O3 C6 C7 C9A 24.4(3) . . . . ?
O3 C6 C7 C10A 149.3(4) . . . . ?
O3 C6 C7 C8A -96.0(2) . . . . ?
O4 C6 C7 C8B 133.3(11) 2_766 . . . ?
O4 C6 C7 C9B -130.3(5) 2_766 . . . ?
O4 C6 C7 C10B -33(3) 2_766 . . . ?
O4 C6 C7 C9A -157.4(3) 2_766 . . . ?
O4 C6 C7 C10A -32.5(4) 2_766 . . . ?
O4 C6 C7 C8A 82.2(2) 2_766 . . . ?
O5 P1 O6 C11 -52.28(15) . . . . ?
O5 P1 O7 C13B -39.6(4) . . . . ?
O5 P1 O7 C13A -7.9(5) . . . . ?
O5 P1 C15 Fe1 -52.06(11) . . . . ?
O5 P1 C15 C16 34.32(15) . . . . ?
O5 P1 C15 C19 -141.41(13) . . . . ?
O6 P1 O5 Cu1 53.8(2) . . . . ?
O6 P1 O7 C13B -165.9(4) . . . . ?
O6 P1 O7 C13A -134.3(5) . . . . ?
O6 P1 C15 Fe1 74.48(10) . . . . ?
O6 P1 C15 C16 160.86(13) . . . . ?
O6 P1 C15 C19 -14.86(15) . . . . ?
O7 P1 O5 Cu1 -64.8(2) . . . . ?
O7 P1 O6 C11 71.33(14) . . . . ?
O7 P1 C15 Fe1 -177.10(8) . . . . ?
O7 P1 C15 C16 -90.73(14) . . . . ?
O7 P1 C15 C19 93.55(14) . . . . ?
C15 P1 O5 Cu1 172.54(18) . . . . ?
C15 P1 O6 C11 -176.52(13) . . . . ?
C15 P1 O7 C13B 85.9(4) . . . . ?
C15 P1 O7 C13A 117.5(5) . . . . ?
C15 C19 C18 Fe1 -58.41(10) . . . . ?
C15 C19 C18 C17 0.34(18) . . . . ?
C16 C17 C18 Fe1 58.55(11) . . . . ?
C16 C17 C18 C19 -0.09(18) . . . . ?
C16 C15 C19 Fe1 -59.94(10) . . . . ?
C16 C15 C19 C18 -0.46(17) . . . . ?
C19 C15 C16 Fe1 60.26(10) . . . . ?
C19 C15 C16 C17 0.40(17) . . . . ?
C18 C17 C16 Fe1 -59.24(11) . . . . ?
C18 C17 C16 C15 -0.20(18) . . . . ?

loop_
_smtbx_masks_void_nr
_smtbx_masks_void_average_x
_smtbx_masks_void_average_y
_smtbx_masks_void_average_z
_smtbx_masks_void_volume
_smtbx_masks_void_count_electrons
_smtbx_masks_void_content
1 0.433 0.577 0.618 15.1 0.7 ?
2 0.567 0.423 0.382 15.1 1.0 ?
